data_2225813
loop_
_publ_author_name
'Necefo\(glu, Hacali'
'Aybirdi, \"Ozg\"ur'
'Tercan, Bar\?i\,s'
'S\"uzen, Yasemin'
'H\"okelek, Tuncer'

_publ_section_title
;
 Tetraaquabis[4-(methylamino)benzoato-\k<i>O</i>]nickel(II)
;
_journal_coeditor_code CI5081
_journal_issue 5
_journal_name_full 'Acta Crystallographica Section E'
_journal_page_first m585
_journal_page_last m586
_journal_paper_doi 10.1107/S1600536810014807
_journal_volume 66
_journal_year 2010
_chemical_formula_iupac '[Ni (C8 H8 N O2)2 (H2 O)4]'
_chemical_formula_moiety 'C16 H24 N2 Ni O8'
_chemical_formula_sum 'C16 H24 N2 Ni O8'
_chemical_formula_weight 431.06
_chemical_name_systematic
;
Tetraaquabis[4-(methylamino)benzoato-\k<i>O</i>]nickel(II)
;
_space_group_IT_number 14
_symmetry_cell_setting monoclinic
_symmetry_space_group_name_Hall '-P 2yn'
_symmetry_space_group_name_H-M 'P 1 21/n 1'
_atom_sites_solution_hydrogens geom
_atom_sites_solution_primary direct
_atom_sites_solution_secondary difmap
_audit_creation_method SHELXL-97
_cell_angle_alpha 90.00
_cell_angle_beta 98.628(3)
_cell_angle_gamma 90.00
_cell_formula_units_Z 2
_cell_length_a 7.5466(2)
_cell_length_b 6.1811(2)
_cell_length_c 19.4802(3)
_cell_measurement_reflns_used 5176
_cell_measurement_temperature 100(2)
_cell_measurement_theta_max 28.35
_cell_measurement_theta_min 2.73
_cell_volume 898.40(4)
_computing_cell_refinement 'SAINT (Bruker, 2007)'
_computing_data_collection 'APEX2 (Bruker, 2007)'
_computing_data_reduction 'SAINT (Bruker, 2007)'
_computing_molecular_graphics 'ORTEP-3 for Windows (Farrugia, 1997)'
_computing_publication_material 'WinGX (Farrugia, 1999)'
_computing_structure_refinement 'SHELXL97 (Sheldrick, 2008)'
_computing_structure_solution 'SHELXS97 (Sheldrick, 2008)'
_diffrn_ambient_temperature 100(2)
_diffrn_measured_fraction_theta_full 0.995
_diffrn_measured_fraction_theta_max 0.995
_diffrn_measurement_device_type 'Bruker Kappa APEXII CCD area-detector diffractometer'
_diffrn_measurement_method '\f and \w scans'
_diffrn_radiation_monochromator graphite
_diffrn_radiation_source 'fine-focus sealed tube'
_diffrn_radiation_type MoK\a
_diffrn_radiation_wavelength 0.71073
_diffrn_reflns_av_R_equivalents 0.0192
_diffrn_reflns_av_sigmaI/netI 0.0170
_diffrn_reflns_limit_h_max 10
_diffrn_reflns_limit_h_min -10
_diffrn_reflns_limit_k_max 8
_diffrn_reflns_limit_k_min -8
_diffrn_reflns_limit_l_max 26
_diffrn_reflns_limit_l_min -25
_diffrn_reflns_number 8475
_diffrn_reflns_theta_full 28.39
_diffrn_reflns_theta_max 28.39
_diffrn_reflns_theta_min 2.11
_diffrn_standards_number 0
_exptl_absorpt_coefficient_mu 1.128
_exptl_absorpt_correction_T_max 0.8625
_exptl_absorpt_correction_T_min 0.7182
_exptl_absorpt_correction_type multi-scan
_exptl_absorpt_process_details '(SADABS; Bruker, 2005)'
_exptl_crystal_colour green
_exptl_crystal_density_diffrn 1.594
_exptl_crystal_density_method 'not measured'
_exptl_crystal_description Block
_exptl_crystal_F_000 452
_exptl_crystal_size_max 0.35
_exptl_crystal_size_mid 0.25
_exptl_crystal_size_min 0.13
_refine_diff_density_max 0.412
_refine_diff_density_min -0.326
_refine_ls_extinction_method none
_refine_ls_goodness_of_fit_ref 1.059
_refine_ls_hydrogen_treatment mixed
_refine_ls_matrix_type full
_refine_ls_number_parameters 145
_refine_ls_number_reflns 2242
_refine_ls_number_restraints 6
_refine_ls_restrained_S_all 1.224
_refine_ls_R_factor_all 0.0248
_refine_ls_R_factor_gt 0.0226
_refine_ls_shift/su_max 0.001
_refine_ls_shift/su_mean 0.000
_refine_ls_structure_factor_coef Fsqd
_refine_ls_weighting_details 'calc w=1/[\s^2^(Fo^2^)+(0.032P)^2^+0.3955P] where P=(Fo^2^+2Fc^2^)/3'
_refine_ls_weighting_scheme calc
_refine_ls_wR_factor_gt 0.0595
_refine_ls_wR_factor_ref 0.0607
_reflns_number_gt 2085
_reflns_number_total 2242
_reflns_threshold_expression I>2\s(I)
_cod_data_source_file ci5081.cif
_cod_data_source_block I
_cod_depositor_comments
;
The following automatic conversions were performed:
'_symmetry_cell_setting' value 'Monoclinic' changed to 'monoclinic'
according to '/home/saulius/struct/CIF-dictionaries/cif_core.dic'
dictionary named 'cif_core.dic' version 2.4.1 from 2010-06-29.

Automatic conversion script
Id: cif_fix_enum 1527 2010-12-29 10:47:43Z saulius 
;
_cod_original_sg_symbol_H-M 'P 21/n'
_cod_database_code 2225813
_cod_database_fobs_code 2225813

loop_
_symmetry_equiv_pos_as_xyz
'x, y, z'
'-x+1/2, y+1/2, -z+1/2'
'-x, -y, -z'
'x-1/2, -y-1/2, z-1/2'

loop_
_atom_site_type_symbol
_atom_site_label
_atom_site_fract_x
_atom_site_fract_y
_atom_site_fract_z
_atom_site_U_iso_or_equiv
_atom_site_adp_type
_atom_site_calc_flag
_atom_site_refinement_flags
_atom_site_occupancy
_atom_site_disorder_assembly
_atom_site_disorder_group
Ni Ni1 0.0000 0.5000 0.0000 0.01094(9) Uani d S 1 . .
O O1 0.12315(14) 0.95272(17) 0.08266(5) 0.0166(2) Uani d . 1 . .
O O2 -0.00352(13) 0.63206(17) 0.09653(5) 0.0153(2) Uani d . 1 . .
O O3 0.23373(13) 0.34113(17) 0.03994(5) 0.0150(2) Uani d D 1 . .
H H31 0.327(2) 0.418(3) 0.0632(10) 0.031(5) Uiso d D 1 . .
H H32 0.220(3) 0.227(3) 0.0651(11) 0.044(7) Uiso d D 1 . .
O O4 -0.15665(13) 0.25462(17) 0.03223(5) 0.0146(2) Uani d D 1 . .
H H41 -0.163(4) 0.167(4) -0.0089(11) 0.070(9) Uiso d D 1 . .
H H42 -0.090(3) 0.178(4) 0.0679(10) 0.046(7) Uiso d D 1 . .
N N1 -0.05050(17) 1.0577(2) 0.39282(6) 0.0155(2) Uani d . 1 . .
H H1 -0.133(3) 0.984(3) 0.4069(11) 0.022(5) Uiso d . 1 . .
C C1 0.04946(17) 0.8156(2) 0.11841(7) 0.0130(3) Uani d . 1 . .
C C2 0.02308(17) 0.8804(2) 0.19011(7) 0.0126(3) Uani d . 1 . .
C C3 -0.05536(18) 0.7378(2) 0.23236(7) 0.0149(3) Uani d . 1 . .
H H3 -0.0902 0.6007 0.2159 0.018 Uiso calc R 1 . .
C C4 -0.08175(18) 0.7983(2) 0.29847(7) 0.0156(3) Uani d . 1 . .
H H4 -0.1342 0.7015 0.3260 0.019 Uiso calc R 1 . .
C C5 -0.03016(18) 1.0039(2) 0.32435(7) 0.0137(3) Uani d . 1 . .
C C6 0.04875(18) 1.1470(2) 0.28224(7) 0.0147(3) Uani d . 1 . .
H H6 0.0840 1.2840 0.2987 0.018 Uiso calc R 1 . .
C C7 0.07450(18) 1.0852(2) 0.21607(7) 0.0142(3) Uani d . 1 . .
H H7 0.1269 1.1817 0.1885 0.017 Uiso calc R 1 . .
C C8 -0.0564(2) 1.2874(3) 0.41124(7) 0.0182(3) Uani d . 1 . .
H H8A -0.0838 1.3009 0.4576 0.027 Uiso calc R 1 . .
H H8B -0.1473 1.3589 0.3795 0.027 Uiso calc R 1 . .
H H8C 0.0578 1.3526 0.4087 0.027 Uiso calc R 1 . .

loop_
_atom_site_aniso_label
_atom_site_aniso_U_11
_atom_site_aniso_U_22
_atom_site_aniso_U_33
_atom_site_aniso_U_12
_atom_site_aniso_U_13
_atom_site_aniso_U_23
Ni1 0.01233(13) 0.00929(13) 0.01089(13) -0.00098(9) 0.00076(9) 0.00030(8)
O1 0.0221(5) 0.0123(5) 0.0157(5) -0.0032(4) 0.0035(4) 0.0001(4)
O2 0.0192(5) 0.0124(5) 0.0140(4) -0.0025(4) 0.0015(4) -0.0013(4)
O3 0.0151(5) 0.0128(5) 0.0163(5) -0.0011(4) -0.0001(4) 0.0012(4)
O4 0.0162(5) 0.0130(5) 0.0144(4) -0.0015(4) 0.0011(4) 0.0005(4)
N1 0.0159(6) 0.0170(6) 0.0143(5) -0.0006(5) 0.0043(4) 0.0006(5)
C1 0.0118(6) 0.0125(6) 0.0138(6) 0.0023(5) -0.0009(4) 0.0013(5)
C2 0.0115(5) 0.0122(6) 0.0134(6) 0.0004(5) -0.0003(4) -0.0003(5)
C3 0.0145(6) 0.0122(6) 0.0171(6) -0.0014(5) -0.0002(5) -0.0003(5)
C4 0.0159(6) 0.0151(7) 0.0160(6) -0.0013(5) 0.0026(5) 0.0033(5)
C5 0.0107(6) 0.0158(7) 0.0141(6) 0.0021(5) 0.0001(5) 0.0008(5)
C6 0.0143(6) 0.0132(6) 0.0163(6) -0.0014(5) 0.0017(5) -0.0014(5)
C7 0.0142(6) 0.0134(7) 0.0151(6) -0.0013(5) 0.0021(5) 0.0005(5)
C8 0.0196(6) 0.0185(7) 0.0172(6) -0.0005(6) 0.0055(5) -0.0018(5)

loop_
_atom_type_symbol
_atom_type_description
_atom_type_scat_dispersion_real
_atom_type_scat_dispersion_imag
_atom_type_scat_source
C C 0.0033 0.0016 'International Tables Vol C Tables 4.2.6.8 and 6.1.1.4'
H H 0.0000 0.0000 'International Tables Vol C Tables 4.2.6.8 and 6.1.1.4'
N N 0.0061 0.0033 'International Tables Vol C Tables 4.2.6.8 and 6.1.1.4'
Ni Ni 0.3393 1.1124 'International Tables Vol C Tables 4.2.6.8 and 6.1.1.4'
O O 0.0106 0.0060 'International Tables Vol C Tables 4.2.6.8 and 6.1.1.4'

loop_
_geom_angle_atom_site_label_1
_geom_angle_atom_site_label_2
_geom_angle_atom_site_label_3
_geom_angle_site_symmetry_1
_geom_angle_site_symmetry_3
_geom_angle
_geom_angle_publ_flag
O2 Ni1 O3 . . 88.38(4) ?
O2 Ni1 O3 3_565 . 91.62(4) ?
O2 Ni1 O2 . 3_565 180.00(2) ?
O2 Ni1 O3 . 3_565 91.62(4) ?
O2 Ni1 O3 3_565 3_565 88.38(4) ?
O2 Ni1 O4 . . 85.83(4) ?
O2 Ni1 O4 3_565 . 94.17(4) ?
O2 Ni1 O4 . 3_565 94.17(4) ?
O2 Ni1 O4 3_565 3_565 85.83(4) ?
O3 Ni1 O3 3_565 . 180.00(5) ?
O3 Ni1 O4 . . 91.81(4) ?
O3 Ni1 O4 3_565 . 88.19(4) ?
O3 Ni1 O4 . 3_565 88.19(4) ?
O3 Ni1 O4 3_565 3_565 91.81(4) ?
O4 Ni1 O4 . 3_565 180.00(5) ?
C1 O2 Ni1 . . 128.50(9) ?
Ni1 O3 H31 . . 119.5(15) ?
Ni1 O3 H32 . . 115.3(16) ?
H31 O3 H32 . . 106.7(19) ?
Ni1 O4 H41 . . 96.8(18) ?
Ni1 O4 H42 . . 109.2(15) ?
H42 O4 H41 . . 107(2) ?
C5 N1 C8 . . 118.22(12) ?
C5 N1 H1 . . 111.6(14) ?
C8 N1 H1 . . 113.0(13) ?
O1 C1 C2 . . 117.52(12) ?
O2 C1 O1 . . 123.87(13) ?
O2 C1 C2 . . 118.61(12) ?
C3 C2 C1 . . 120.60(13) ?
C7 C2 C1 . . 120.83(12) ?
C7 C2 C3 . . 118.57(12) ?
C2 C3 H3 . . 119.6 ?
C4 C3 C2 . . 120.71(13) ?
C4 C3 H3 . . 119.6 ?
C3 C4 C5 . . 120.60(13) ?
C3 C4 H4 . . 119.7 ?
C5 C4 H4 . . 119.7 ?
C4 C5 N1 . . 119.48(13) ?
C6 C5 N1 . . 121.60(13) ?
C6 C5 C4 . . 118.84(13) ?
C5 C6 H6 . . 119.9 ?
C7 C6 C5 . . 120.18(13) ?
C7 C6 H6 . . 119.9 ?
C2 C7 H7 . . 119.4 ?
C6 C7 C2 . . 121.11(13) ?
C6 C7 H7 . . 119.4 ?
N1 C8 H8A . . 109.5 ?
N1 C8 H8B . . 109.5 ?
N1 C8 H8C . . 109.5 ?
H8A C8 H8B . . 109.5 ?
H8A C8 H8C . . 109.5 ?
H8B C8 H8C . . 109.5 ?

loop_
_geom_bond_atom_site_label_1
_geom_bond_atom_site_label_2
_geom_bond_site_symmetry_2
_geom_bond_distance
_geom_bond_publ_flag
Ni1 O2 . 2.0537(10) y
Ni1 O2 3_565 2.0537(10) ?
Ni1 O3 . 2.0662(10) y
Ni1 O3 3_565 2.0662(10) ?
Ni1 O4 . 2.0772(10) y
Ni1 O4 3_565 2.0772(10) ?
O1 C1 . 1.2761(17) ?
O2 C1 . 1.2561(18) ?
O3 H31 . 0.909(16) ?
O3 H32 . 0.873(17) ?
O4 H41 . 0.964(17) ?
O4 H42 . 0.926(17) ?
N1 C5 . 1.4052(18) ?
N1 H1 . 0.85(2) ?
C2 C1 . 1.4948(18) ?
C2 C3 . 1.3969(19) ?
C3 H3 . 0.93 ?
C4 C3 . 1.3839(19) ?
C4 C5 . 1.401(2) ?
C4 H4 . 0.93 ?
C6 C5 . 1.3987(19) ?
C6 H6 . 0.93 ?
C7 C2 . 1.396(2) ?
C7 C6 . 1.3858(19) ?
C7 H7 . 0.93 ?
C8 N1 . 1.466(2) ?
C8 H8A . 0.96 ?
C8 H8B . 0.96 ?
C8 H8C . 0.96 ?

loop_
_geom_hbond_atom_site_label_D
_geom_hbond_atom_site_label_H
_geom_hbond_atom_site_label_A
_geom_hbond_site_symmetry_A
_geom_hbond_distance_DH
_geom_hbond_distance_HA
_geom_hbond_distance_DA
_geom_hbond_angle_DHA
_geom_hbond_publ_flag
N1 H1 O4 2_455 0.85(2) 2.55(2) 3.3902(16) 170(2) yes
O3 H31 N1 2_545 0.91(2) 1.97(2) 2.8780(16) 172(2) yes
O3 H32 O1 1_545 0.87(2) 1.90(2) 2.7131(15) 155(2) yes
O4 H41 O1 3_565 0.96(2) 1.68(2) 2.6240(14) 165(3) yes
O4 H42 O1 1_545 0.92(2) 2.11(2) 2.8781(15) 139(2) yes
C8 H8A O3 4_576 0.96 2.43 3.2583(18) 144 yes
C8 H8C O1 2_555 0.96 2.47 3.4105(19) 168 yes

loop_
_geom_torsion_atom_site_label_1
_geom_torsion_atom_site_label_2
_geom_torsion_atom_site_label_3
_geom_torsion_atom_site_label_4
_geom_torsion_site_symmetry_1
_geom_torsion_site_symmetry_2
_geom_torsion_site_symmetry_3
_geom_torsion_site_symmetry_4
_geom_torsion
_geom_torsion_publ_flag
O3 Ni1 O2 C1 . . . . 98.00(11) ?
O3 Ni1 O2 C1 3_565 . . . -82.00(11) ?
O4 Ni1 O2 C1 . . . . -170.07(12) ?
O4 Ni1 O2 C1 3_565 . . . 9.93(12) ?
Ni1 O2 C1 O1 . . . . -2.6(2) ?
Ni1 O2 C1 C2 . . . . 176.51(8) ?
C8 N1 C5 C4 . . . . -159.10(13) ?
C8 N1 C5 C6 . . . . 24.13(19) ?
C3 C2 C1 O1 . . . . -179.47(12) ?
C3 C2 C1 O2 . . . . 1.36(19) ?
C7 C2 C1 O1 . . . . 1.19(19) ?
C7 C2 C1 O2 . . . . -177.98(12) ?
C1 C2 C3 C4 . . . . -179.27(12) ?
C7 C2 C3 C4 . . . . 0.1(2) ?
C5 C4 C3 C2 . . . . 0.0(2) ?
C3 C4 C5 N1 . . . . -176.96(13) ?
C3 C4 C5 C6 . . . . -0.1(2) ?
C7 C6 C5 N1 . . . . 176.96(13) ?
C7 C6 C5 C4 . . . . 0.2(2) ?
C6 C7 C2 C1 . . . . 179.34(12) ?
C6 C7 C2 C3 . . . . 0.0(2) ?
C2 C7 C6 C5 . . . . -0.1(2) ?
